data_7709400
loop_
_publ_author_name
'Shekhovtsov, Nikita A.'
'Kokina, Tatyana E.'
'Vinogradova, Katerina A.'
'Panarin, Andrey Y.'
'Rakhmanova, Marianna I.'
'Naumov, Dmitry Y.'
'Pervukhina, Natalya V.'
'Nikolaenkova, Elena B.'
'Krivopalov, Viktor P.'
'Czerwieniec, Rafa\/l'
'Bushuev, Mark B.'

_publ_section_title
;
 Near-infrared emitting copper(i) complexes with a pyrazolylpyrimidine
 ligand: exploring relaxation pathways
;
_journal_name_full 'Dalton Transactions'
_journal_paper_doi 10.1039/D1DT04325K
_journal_year 2022
_chemical_formula_moiety 'C88 H78 Cu4 I4 N18'
_chemical_formula_sum 'C88 H78 Cu4 I4 N18'
_chemical_formula_weight 2149.44
_space_group_crystal_system monoclinic
_space_group_IT_number 14
_space_group_name_Hall '-P 2yn'
_space_group_name_H-M_alt 'P 1 21/n 1'
_atom_sites_solution_hydrogens geom
_audit_creation_method SHELXL-2017/1
_audit_update_record
;
2021-07-02 deposited with the CCDC.	2022-01-17 downloaded from the CCDC.
;
_cell_angle_alpha 90
_cell_angle_beta 91.3050(10)
_cell_angle_gamma 90
_cell_formula_units_Z 4
_cell_length_a 12.4392(4)
_cell_length_b 27.9531(9)
_cell_length_c 23.9790(8)
_cell_measurement_reflns_used 9843
_cell_measurement_temperature 150(2)
_cell_measurement_theta_max 28.31
_cell_measurement_theta_min 2.24
_cell_volume 8335.7(5)
_computing_cell_refinement 'Bruker SAINT'
_computing_data_collection 'Bruker APEX2'
_computing_data_reduction 'Bruker SAINT'
_computing_molecular_graphics 'Bruker SHELXTL'
_computing_publication_material 'Bruker SHELXTL'
_computing_structure_refinement 'SHELXL-2017/1 (Sheldrick, 2017)'
_computing_structure_solution 'Bruker SHELXTL'
_diffrn_ambient_temperature 150(2)
_diffrn_detector_area_resol_mean 25
_diffrn_measured_fraction_theta_full 0.999
_diffrn_measured_fraction_theta_max 0.999
_diffrn_measurement_device_type 'Bruker APEX DUO CCD area-detector'
_diffrn_measurement_method '\f scans'
_diffrn_radiation_type MoK\a
_diffrn_radiation_wavelength 0.71073
_diffrn_reflns_av_R_equivalents 0.0307
_diffrn_reflns_av_unetI/netI 0.0354
_diffrn_reflns_Laue_measured_fraction_full 0.999
_diffrn_reflns_Laue_measured_fraction_max 0.999
_diffrn_reflns_limit_h_max 14
_diffrn_reflns_limit_h_min -15
_diffrn_reflns_limit_k_max 34
_diffrn_reflns_limit_k_min -29
_diffrn_reflns_limit_l_max 22
_diffrn_reflns_limit_l_min -29
_diffrn_reflns_number 50337
_diffrn_reflns_point_group_measured_fraction_full 0.999
_diffrn_reflns_point_group_measured_fraction_max 0.999
_diffrn_reflns_theta_full 25.500
_diffrn_reflns_theta_max 26.371
_diffrn_reflns_theta_min 1.687
_exptl_absorpt_coefficient_mu 2.546
_exptl_absorpt_correction_T_max 0.8223
_exptl_absorpt_correction_T_min 0.5155
_exptl_absorpt_correction_type multi-scan
_exptl_absorpt_process_details 'Bruker SADABS'
_exptl_crystal_colour red
_exptl_crystal_density_diffrn 1.713
_exptl_crystal_description prism
_exptl_crystal_F_000 4240
_exptl_crystal_size_max 0.300
_exptl_crystal_size_mid 0.120
_exptl_crystal_size_min 0.080
_exptl_transmission_factor_max 0.7457
_exptl_transmission_factor_min 0.6174
_refine_diff_density_max 0.615
_refine_diff_density_min -0.735
_refine_diff_density_rms 0.087
_refine_ls_extinction_method none
_refine_ls_goodness_of_fit_ref 1.040
_refine_ls_hydrogen_treatment constr
_refine_ls_matrix_type full
_refine_ls_number_parameters 1037
_refine_ls_number_reflns 17035
_refine_ls_number_restraints 0
_refine_ls_restrained_S_all 1.040
_refine_ls_R_factor_all 0.0475
_refine_ls_R_factor_gt 0.0319
_refine_ls_shift/su_max 0.001
_refine_ls_shift/su_mean 0.000
_refine_ls_structure_factor_coef Fsqd
_refine_ls_weighting_details 'w=1/[\s^2^(Fo^2^)+(0.0366P)^2^+0.8411P] where P=(Fo^2^+2Fc^2^)/3'
_refine_ls_weighting_scheme calc
_refine_ls_wR_factor_gt 0.0723
_refine_ls_wR_factor_ref 0.0766
_reflns_Friedel_coverage 0.000
_reflns_number_gt 13382
_reflns_number_total 17035
_reflns_threshold_expression 'I > 2\s(I)'
_cod_data_source_file d1dt04325k2.cif
_cod_data_source_block mbb_183
_cod_original_sg_symbol_H-M 'P 21/n'
_cod_database_code 7709400
_shelx_shelxl_version_number 2017/1
_shelx_space_group_comment
;
The symmetry employed for this shelxl refinement is uniquely defined
by the following loop, which should always be used as a source of
symmetry information in preference to the above space-group names.
They are only intended as comments.
;
_shelx_estimated_absorpt_t_min 0.516
_shelx_estimated_absorpt_t_max 0.822

loop_
_space_group_symop_operation_xyz
'x, y, z'
'-x+1/2, y+1/2, -z+1/2'
'-x, -y, -z'
'x-1/2, -y-1/2, z-1/2'

loop_
_atom_site_label
_atom_site_type_symbol
_atom_site_fract_x
_atom_site_fract_y
_atom_site_fract_z
_atom_site_U_iso_or_equiv
_atom_site_adp_type
_atom_site_occupancy
_atom_site_site_symmetry_order
_atom_site_calc_flag
_atom_site_refinement_flags_posn
_atom_site_refinement_flags_adp
_atom_site_refinement_flags_occupancy
_atom_site_disorder_assembly
_atom_site_disorder_group
I1 I 0.23869(2) 0.29626(2) 0.11788(2) 0.03318(6) Uani 1 1 d . . . . .
I2 I 0.45909(2) 0.28925(2) 0.26551(2) 0.02984(6) Uani 1 1 d . . . . .
I3 I 0.35912(2) 0.42957(2) 0.19239(2) 0.02969(6) Uani 1 1 d . . . . .
I4 I 0.35484(2) 0.15579(2) 0.18549(2) 0.03487(6) Uani 1 1 d . . . . .
Cu1 Cu 0.90107(3) 0.38692(2) 0.37780(2) 0.02047(8) Uani 1 1 d . . . . .
Cu2 Cu 0.31598(3) 0.09762(2) 0.50574(2) 0.02108(9) Uani 1 1 d . . . . .
Cu3 Cu 0.35344(3) 0.34007(2) 0.19311(2) 0.02877(10) Uani 1 1 d . . . . .
Cu4 Cu 0.34956(3) 0.24553(2) 0.18816(2) 0.02788(10) Uani 1 1 d . . . . .
N11 N 1.05085(18) 0.38033(8) 0.35823(9) 0.0194(5) Uani 1 1 d . . . . .
N11S N 0.3926(3) 0.33184(12) 0.60984(14) 0.0516(9) Uani 1 1 d . . . . .
N12 N 1.11367(18) 0.35095(8) 0.39188(9) 0.0187(5) Uani 1 1 d . . . . .
N13 N 0.95453(18) 0.32721(8) 0.43104(9) 0.0166(5) Uani 1 1 d . . . . .
N14 N 1.12320(18) 0.29974(8) 0.46865(9) 0.0191(5) Uani 1 1 d . . . . .
N21 N 0.75313(18) 0.40273(8) 0.35986(9) 0.0174(5) Uani 1 1 d . . . . .
N21S N 0.3126(3) 0.36785(13) 0.75521(15) 0.0579(9) Uani 1 1 d . . . . .
N22 N 0.69089(18) 0.41923(8) 0.40288(9) 0.0172(5) Uani 1 1 d . . . . .
N23 N 0.84828(18) 0.42407(8) 0.45588(9) 0.0164(5) Uani 1 1 d . . . . .
N24 N 0.67700(18) 0.43313(8) 0.49777(9) 0.0183(5) Uani 1 1 d . . . . .
N31 N 0.16838(18) 0.10802(8) 0.52785(9) 0.0179(5) Uani 1 1 d . . . . .
N32 N 0.10487(18) 0.13502(8) 0.49198(9) 0.0191(5) Uani 1 1 d . . . . .
N33 N 0.26286(18) 0.15605(8) 0.44929(9) 0.0167(5) Uani 1 1 d . . . . .
N34 N 0.09297(18) 0.18385(8) 0.41341(9) 0.0203(5) Uani 1 1 d . . . . .
N41 N 0.46028(18) 0.07740(8) 0.52646(9) 0.0193(5) Uani 1 1 d . . . . .
N42 N 0.52450(18) 0.06065(8) 0.48413(9) 0.0183(5) Uani 1 1 d . . . . .
N43 N 0.36991(18) 0.05898(8) 0.42854(9) 0.0186(5) Uani 1 1 d . . . . .
N44 N 0.54318(19) 0.04599(8) 0.38972(9) 0.0211(5) Uani 1 1 d . . . . .
C11 C 1.1181(2) 0.40098(11) 0.32357(11) 0.0230(7) Uani 1 1 d . . . . .
C11S C 0.4580(3) 0.32749(12) 0.64355(16) 0.0361(8) Uani 1 1 d . . . . .
C12 C 1.2242(2) 0.38589(11) 0.33508(12) 0.0250(7) Uani 1 1 d . . . . .
H12 H 1.286795 0.395678 0.316200 0.030 Uiso 1 1 calc R U . . .
C12S C 0.5443(3) 0.32308(14) 0.68524(15) 0.0501(10) Uani 1 1 d . . . . .
H12A H 0.586697 0.294365 0.677627 0.075 Uiso 1 1 calc R U . . .
H12B H 0.513500 0.320551 0.722382 0.075 Uiso 1 1 calc R U . . .
H12C H 0.590727 0.351347 0.683783 0.075 Uiso 1 1 calc R U . . .
C13 C 1.2199(2) 0.35446(10) 0.37859(11) 0.0202(6) Uani 1 1 d . . . . .
C14 C 1.0613(2) 0.32422(10) 0.43323(11) 0.0166(6) Uani 1 1 d . . . . .
C15 C 1.0717(2) 0.27740(10) 0.51069(11) 0.0201(6) Uani 1 1 d . . . . .
C16 C 0.9607(2) 0.28073(10) 0.51474(12) 0.0218(6) Uani 1 1 d . . . . .
H16 H 0.924934 0.266838 0.545335 0.026 Uiso 1 1 calc R U . . .
C17 C 0.9031(2) 0.30490(10) 0.47295(11) 0.0177(6) Uani 1 1 d . . . . .
C21 C 0.6858(2) 0.39726(10) 0.31645(11) 0.0202(6) Uani 1 1 d . . . . .
C21S C 0.2530(3) 0.34598(13) 0.72881(15) 0.0386(9) Uani 1 1 d . . . . .
C22 C 0.5806(2) 0.41018(11) 0.33118(12) 0.0229(7) Uani 1 1 d . . . . .
H22 H 0.518468 0.409614 0.307403 0.027 Uiso 1 1 calc R U . . .
C22S C 0.1765(3) 0.31801(15) 0.69642(15) 0.0477(10) Uani 1 1 d . . . . .
H22A H 0.158260 0.288989 0.717095 0.072 Uiso 1 1 calc R U . . .
H22B H 0.208115 0.309128 0.660812 0.072 Uiso 1 1 calc R U . . .
H22C H 0.111269 0.336918 0.689365 0.072 Uiso 1 1 calc R U . . .
C23 C 0.5844(2) 0.42358(10) 0.38564(12) 0.0208(6) Uani 1 1 d . . . . .
C24 C 0.7413(2) 0.42603(9) 0.45579(11) 0.0172(6) Uani 1 1 d . . . . .
C25 C 0.7265(2) 0.43610(10) 0.54875(11) 0.0190(6) Uani 1 1 d . . . . .
C26 C 0.8364(2) 0.43102(10) 0.55453(11) 0.0194(6) Uani 1 1 d . . . . .
H26 H 0.870292 0.430870 0.590434 0.023 Uiso 1 1 calc R U . . .
C27 C 0.8965(2) 0.42612(9) 0.50692(11) 0.0173(6) Uani 1 1 d . . . . .
C31 C 0.1021(2) 0.08982(10) 0.56480(11) 0.0208(6) Uani 1 1 d . . . . .
C32 C -0.0042(2) 0.10398(11) 0.55242(12) 0.0248(7) Uani 1 1 d . . . . .
H32 H -0.066299 0.095373 0.572438 0.030 Uiso 1 1 calc R U . . .
C33 C -0.0014(2) 0.13231(11) 0.50637(12) 0.0220(6) Uani 1 1 d . . . . .
C34 C 0.1562(2) 0.15987(10) 0.44870(11) 0.0177(6) Uani 1 1 d . . . . .
C35 C 0.1431(2) 0.20561(10) 0.37107(11) 0.0191(6) Uani 1 1 d . . . . .
C36 C 0.2537(2) 0.20177(10) 0.36556(12) 0.0208(6) Uani 1 1 d . . . . .
H36 H 0.288159 0.215468 0.334429 0.025 Uiso 1 1 calc R U . . .
C37 C 0.3125(2) 0.17766(10) 0.40619(11) 0.0187(6) Uani 1 1 d . . . . .
C41 C 0.5263(2) 0.08185(10) 0.57093(12) 0.0227(7) Uani 1 1 d . . . . .
C42 C 0.6315(2) 0.06858(10) 0.55715(12) 0.0247(7) Uani 1 1 d . . . . .
H42 H 0.692628 0.068434 0.581646 0.030 Uiso 1 1 calc R U . . .
C43 C 0.6298(2) 0.05600(10) 0.50239(12) 0.0217(6) Uani 1 1 d . . . . .
C44 C 0.4761(2) 0.05460(10) 0.43075(11) 0.0191(6) Uani 1 1 d . . . . .
C45 C 0.4970(2) 0.04326(10) 0.33803(12) 0.0210(6) Uani 1 1 d . . . . .
C46 C 0.3869(2) 0.04805(10) 0.33047(12) 0.0229(7) Uani 1 1 d . . . . .
H46 H 0.354902 0.046262 0.294179 0.027 Uiso 1 1 calc R U . . .
C47 C 0.3240(2) 0.05550(10) 0.37674(11) 0.0202(6) Uani 1 1 d . . . . .
C111 C 1.0786(3) 0.43545(12) 0.28036(13) 0.0342(8) Uani 1 1 d . . . . .
H11A H 1.000385 0.432480 0.275817 0.051 Uiso 1 1 calc R U . . .
H11B H 1.112596 0.428442 0.244811 0.051 Uiso 1 1 calc R U . . .
H11C H 1.096814 0.468114 0.292041 0.051 Uiso 1 1 calc R U . . .
C131 C 1.3101(2) 0.32881(11) 0.40742(13) 0.0269(7) Uani 1 1 d . . . . .
H13A H 1.377757 0.336622 0.389355 0.040 Uiso 1 1 calc R U . . .
H13B H 1.297571 0.294243 0.405262 0.040 Uiso 1 1 calc R U . . .
H13C H 1.314322 0.338688 0.446622 0.040 Uiso 1 1 calc R U . . .
C151 C 1.1386(2) 0.24909(10) 0.55042(12) 0.0222(7) Uani 1 1 d . . . . .
C152 C 1.2499(3) 0.24802(11) 0.54632(13) 0.0289(7) Uani 1 1 d . . . . .
H152 H 1.283809 0.265782 0.517872 0.035 Uiso 1 1 calc R U . . .
C153 C 1.3119(3) 0.22100(12) 0.58379(14) 0.0352(8) Uani 1 1 d . . . . .
H153 H 1.387912 0.220568 0.581024 0.042 Uiso 1 1 calc R U . . .
C154 C 1.2630(3) 0.19488(12) 0.62484(13) 0.0354(8) Uani 1 1 d . . . . .
H154 H 1.305360 0.176119 0.650027 0.042 Uiso 1 1 calc R U . . .
C155 C 1.1536(3) 0.19596(12) 0.62935(13) 0.0351(8) Uani 1 1 d . . . . .
H155 H 1.120443 0.178092 0.657942 0.042 Uiso 1 1 calc R U . . .
C156 C 1.0908(3) 0.22274(11) 0.59281(12) 0.0294(7) Uani 1 1 d . . . . .
H156 H 1.014919 0.223272 0.596475 0.035 Uiso 1 1 calc R U . . .
C171 C 0.7846(2) 0.30610(10) 0.47246(12) 0.0193(6) Uani 1 1 d . . . . .
C172 C 0.7306(2) 0.31038(11) 0.52228(12) 0.0253(7) Uani 1 1 d . . . . .
H172 H 0.769960 0.313398 0.556509 0.030 Uiso 1 1 calc R U . . .
C173 C 0.6199(3) 0.31025(12) 0.52203(14) 0.0347(8) Uani 1 1 d . . . . .
H173 H 0.583128 0.313998 0.556042 0.042 Uiso 1 1 calc R U . . .
C174 C 0.5619(3) 0.30469(12) 0.47249(15) 0.0383(9) Uani 1 1 d . . . . .
H174 H 0.485620 0.303765 0.472790 0.046 Uiso 1 1 calc R U . . .
C175 C 0.6144(3) 0.30050(11) 0.42285(14) 0.0340(8) Uani 1 1 d . . . . .
H175 H 0.574290 0.296979 0.388904 0.041 Uiso 1 1 calc R U . . .
C176 C 0.7256(2) 0.30141(10) 0.42240(12) 0.0245(7) Uani 1 1 d . . . . .
H176 H 0.761823 0.298842 0.388084 0.029 Uiso 1 1 calc R U . . .
C211 C 0.7240(3) 0.37815(12) 0.26277(12) 0.0298(7) Uani 1 1 d . . . . .
H21A H 0.800921 0.384819 0.259528 0.045 Uiso 1 1 calc R U . . .
H21B H 0.684252 0.393467 0.231856 0.045 Uiso 1 1 calc R U . . .
H21C H 0.712007 0.343510 0.261430 0.045 Uiso 1 1 calc R U . . .
C231 C 0.4950(2) 0.43886(12) 0.42179(12) 0.0291(7) Uani 1 1 d . . . . .
H23A H 0.429368 0.443090 0.398942 0.044 Uiso 1 1 calc R U . . .
H23B H 0.513893 0.469191 0.440024 0.044 Uiso 1 1 calc R U . . .
H23C H 0.482867 0.414371 0.450204 0.044 Uiso 1 1 calc R U . . .
C251 C 0.6553(2) 0.44528(10) 0.59645(11) 0.0218(6) Uani 1 1 d . . . . .
C252 C 0.5467(3) 0.43443(11) 0.59278(13) 0.0283(7) Uani 1 1 d . . . . .
H252 H 0.517353 0.420447 0.559687 0.034 Uiso 1 1 calc R U . . .
C253 C 0.4807(3) 0.44392(12) 0.63725(14) 0.0377(8) Uani 1 1 d . . . . .
H253 H 0.406536 0.435839 0.634871 0.045 Uiso 1 1 calc R U . . .
C254 C 0.5226(3) 0.46512(12) 0.68502(14) 0.0405(9) Uani 1 1 d . . . . .
H254 H 0.476773 0.472255 0.715071 0.049 Uiso 1 1 calc R U . . .
C255 C 0.6301(3) 0.47592(13) 0.68926(13) 0.0410(9) Uani 1 1 d . . . . .
H255 H 0.658763 0.490146 0.722369 0.049 Uiso 1 1 calc R U . . .
C256 C 0.6969(3) 0.46605(11) 0.64514(12) 0.0305(8) Uani 1 1 d . . . . .
H256 H 0.771317 0.473494 0.648154 0.037 Uiso 1 1 calc R U . . .
C271 C 1.0154(2) 0.42375(10) 0.50979(11) 0.0192(6) Uani 1 1 d . . . . .
C272 C 1.0676(2) 0.39905(11) 0.55377(12) 0.0248(7) Uani 1 1 d . . . . .
H272 H 1.026666 0.383600 0.581487 0.030 Uiso 1 1 calc R U . . .
C273 C 1.1792(3) 0.39736(12) 0.55651(13) 0.0332(8) Uani 1 1 d . . . . .
H273 H 1.214496 0.380357 0.585926 0.040 Uiso 1 1 calc R U . . .
C274 C 1.2391(3) 0.42026(12) 0.51666(13) 0.0334(8) Uani 1 1 d . . . . .
H274 H 1.315379 0.419025 0.518851 0.040 Uiso 1 1 calc R U . . .
C275 C 1.1886(2) 0.44481(11) 0.47393(13) 0.0289(7) Uani 1 1 d . . . . .
H275 H 1.230293 0.460713 0.446885 0.035 Uiso 1 1 calc R U . . .
C276 C 1.0775(2) 0.44659(10) 0.46990(12) 0.0238(7) Uani 1 1 d . . . . .
H276 H 1.043322 0.463376 0.439944 0.029 Uiso 1 1 calc R U . . .
C311 C 0.1437(2) 0.06060(11) 0.61247(12) 0.0274(7) Uani 1 1 d . . . . .
H31A H 0.141558 0.026650 0.602309 0.041 Uiso 1 1 calc R U . . .
H31B H 0.099031 0.065973 0.645008 0.041 Uiso 1 1 calc R U . . .
H31C H 0.218059 0.069940 0.621472 0.041 Uiso 1 1 calc R U . . .
C331 C -0.0933(2) 0.15571(11) 0.47575(12) 0.0274(7) Uani 1 1 d . . . . .
H33A H -0.160082 0.149385 0.495327 0.041 Uiso 1 1 calc R U . . .
H33B H -0.098998 0.142771 0.437816 0.041 Uiso 1 1 calc R U . . .
H33C H -0.080908 0.190295 0.474043 0.041 Uiso 1 1 calc R U . . .
C351 C 0.0741(2) 0.23336(11) 0.33178(12) 0.0247(7) Uani 1 1 d . . . . .
C352 C -0.0376(3) 0.22800(12) 0.33196(13) 0.0323(8) Uani 1 1 d . . . . .
H352 H -0.069171 0.206496 0.357536 0.039 Uiso 1 1 calc R U . . .
C353 C -0.1028(3) 0.25373(14) 0.29524(15) 0.0442(10) Uani 1 1 d . . . . .
H353 H -0.178535 0.249473 0.295225 0.053 Uiso 1 1 calc R U . . .
C354 C -0.0573(3) 0.28561(14) 0.25863(14) 0.0480(11) Uani 1 1 d . . . . .
H354 H -0.102249 0.303459 0.233748 0.058 Uiso 1 1 calc R U . . .
C355 C 0.0527(3) 0.29183(12) 0.25778(14) 0.0401(9) Uani 1 1 d . . . . .
H355 H 0.083349 0.313783 0.232408 0.048 Uiso 1 1 calc R U . . .
C356 C 0.1181(3) 0.26587(11) 0.29413(12) 0.0302(7) Uani 1 1 d . . . . .
H356 H 0.193856 0.270148 0.293546 0.036 Uiso 1 1 calc R U . . .
C371 C 0.4310(2) 0.17457(10) 0.40484(11) 0.0199(6) Uani 1 1 d . . . . .
C372 C 0.4824(2) 0.16965(11) 0.35412(12) 0.0281(7) Uani 1 1 d . . . . .
H372 H 0.441290 0.168432 0.320263 0.034 Uiso 1 1 calc R U . . .
C373 C 0.5925(3) 0.16655(13) 0.35316(14) 0.0386(9) Uani 1 1 d . . . . .
H373 H 0.627050 0.162121 0.318630 0.046 Uiso 1 1 calc R U . . .
C374 C 0.6535(3) 0.16981(12) 0.40193(15) 0.0381(9) Uani 1 1 d . . . . .
H374 H 0.729716 0.168339 0.400671 0.046 Uiso 1 1 calc R U . . .
C375 C 0.6039(3) 0.17518(12) 0.45238(14) 0.0330(8) Uani 1 1 d . . . . .
H375 H 0.645831 0.177409 0.485877 0.040 Uiso 1 1 calc R U . . .
C376 C 0.4931(2) 0.17732(10) 0.45414(12) 0.0234(7) Uani 1 1 d . . . . .
H376 H 0.458910 0.180677 0.488950 0.028 Uiso 1 1 calc R U . . .
C411 C 0.4850(3) 0.09883(12) 0.62484(12) 0.0333(8) Uani 1 1 d . . . . .
H41A H 0.409336 0.107977 0.620074 0.050 Uiso 1 1 calc R U . . .
H41B H 0.527000 0.126580 0.637588 0.050 Uiso 1 1 calc R U . . .
H41C H 0.491454 0.073166 0.652564 0.050 Uiso 1 1 calc R U . . .
C431 C 0.7203(2) 0.03951(12) 0.46782(13) 0.0311(8) Uani 1 1 d . . . . .
H43A H 0.787234 0.040285 0.490151 0.047 Uiso 1 1 calc R U . . .
H43B H 0.726929 0.060632 0.435463 0.047 Uiso 1 1 calc R U . . .
H43C H 0.706356 0.006740 0.455055 0.047 Uiso 1 1 calc R U . . .
C451 C 0.5711(2) 0.03475(10) 0.29141(12) 0.0231(7) Uani 1 1 d . . . . .
C452 C 0.6707(3) 0.01374(12) 0.30143(13) 0.0311(8) Uani 1 1 d . . . . .
H452 H 0.692376 0.005675 0.338490 0.037 Uiso 1 1 calc R U . . .
C453 C 0.7388(3) 0.00443(12) 0.25774(14) 0.0367(8) Uani 1 1 d . . . . .
H453 H 0.806526 -0.010330 0.264920 0.044 Uiso 1 1 calc R U . . .
C454 C 0.7086(3) 0.01649(11) 0.20411(13) 0.0341(8) Uani 1 1 d . . . . .
H454 H 0.755158 0.009748 0.174248 0.041 Uiso 1 1 calc R U . . .
C455 C 0.6119(3) 0.03814(12) 0.19359(13) 0.0365(8) Uani 1 1 d . . . . .
H455 H 0.591906 0.046723 0.156443 0.044 Uiso 1 1 calc R U . . .
C456 C 0.5423(3) 0.04773(11) 0.23679(12) 0.0280(7) Uani 1 1 d . . . . .
H456 H 0.475343 0.063052 0.229192 0.034 Uiso 1 1 calc R U . . .
C471 C 0.2056(2) 0.06015(10) 0.37225(11) 0.0205(6) Uani 1 1 d . . . . .
C472 C 0.1569(2) 0.08264(11) 0.32597(12) 0.0270(7) Uani 1 1 d . . . . .
H472 H 0.199909 0.095441 0.297348 0.032 Uiso 1 1 calc R U . . .
C473 C 0.0455(3) 0.08620(12) 0.32199(13) 0.0320(8) Uani 1 1 d . . . . .
H473 H 0.012674 0.101581 0.290661 0.038 Uiso 1 1 calc R U . . .
C474 C -0.0176(3) 0.06752(12) 0.36326(14) 0.0357(8) Uani 1 1 d . . . . .
H474 H -0.093675 0.070013 0.360300 0.043 Uiso 1 1 calc R U . . .
C475 C 0.0305(3) 0.04499(12) 0.40930(13) 0.0328(8) Uani 1 1 d . . . . .
H475 H -0.012935 0.031943 0.437627 0.039 Uiso 1 1 calc R U . . .
C476 C 0.1404(2) 0.04163(10) 0.41375(12) 0.0256(7) Uani 1 1 d . . . . .
H476 H 0.172584 0.026528 0.445451 0.031 Uiso 1 1 calc R U . . .

loop_
_atom_site_aniso_label
_atom_site_aniso_U_11
_atom_site_aniso_U_22
_atom_site_aniso_U_33
_atom_site_aniso_U_23
_atom_site_aniso_U_13
_atom_site_aniso_U_12
I1 0.04315(14) 0.02965(12) 0.02643(12) -0.00164(9) -0.00626(10) 0.00228(10)
I2 0.03599(13) 0.02946(12) 0.02393(11) -0.00066(8) -0.00254(9) -0.00231(9)
I3 0.04505(14) 0.02414(11) 0.02024(11) -0.00141(8) 0.00866(9) -0.00139(9)
I4 0.03705(14) 0.02497(12) 0.04212(14) -0.00444(9) -0.00947(10) 0.00408(9)
Cu1 0.01433(18) 0.0289(2) 0.01835(18) 0.00171(15) 0.00360(14) 0.00420(15)
Cu2 0.01469(19) 0.0282(2) 0.02043(19) -0.00003(15) 0.00241(14) 0.00276(15)
Cu3 0.0362(2) 0.0255(2) 0.0249(2) -0.00092(16) 0.00649(17) 0.00007(17)
Cu4 0.0311(2) 0.0258(2) 0.0269(2) -0.00230(16) 0.00327(17) 0.00056(17)
N11 0.0165(13) 0.0282(14) 0.0136(12) 0.0014(10) 0.0029(10) 0.0024(10)
N11S 0.0330(19) 0.056(2) 0.066(2) -0.0101(18) 0.0061(17) -0.0018(16)
N12 0.0152(13) 0.0262(13) 0.0149(12) 0.0003(10) 0.0029(10) 0.0012(10)
N13 0.0158(13) 0.0175(12) 0.0165(12) 0.0004(9) 0.0037(10) 0.0009(10)
N14 0.0172(13) 0.0226(13) 0.0177(12) -0.0014(10) 0.0022(10) 0.0024(10)
N21 0.0132(12) 0.0233(13) 0.0157(12) -0.0011(10) 0.0032(9) 0.0029(10)
N21S 0.037(2) 0.066(2) 0.071(2) -0.015(2) 0.0039(18) -0.0036(18)
N22 0.0152(12) 0.0212(13) 0.0152(12) -0.0023(9) 0.0027(9) 0.0038(10)
N23 0.0162(13) 0.0180(12) 0.0150(12) 0.0000(9) 0.0018(9) -0.0008(10)
N24 0.0184(13) 0.0180(12) 0.0186(12) 0.0000(10) 0.0059(10) 0.0032(10)
N31 0.0146(12) 0.0240(13) 0.0153(12) -0.0001(10) 0.0014(10) 0.0017(10)
N32 0.0129(12) 0.0250(13) 0.0195(12) -0.0002(10) 0.0018(10) 0.0002(10)
N33 0.0138(12) 0.0196(13) 0.0169(12) -0.0013(9) 0.0012(9) -0.0006(10)
N34 0.0178(13) 0.0243(13) 0.0188(13) -0.0008(10) -0.0004(10) 0.0028(11)
N41 0.0158(13) 0.0256(13) 0.0167(12) -0.0017(10) 0.0023(10) 0.0023(10)
N42 0.0138(12) 0.0239(13) 0.0175(12) -0.0002(10) 0.0035(10) 0.0034(10)
N43 0.0178(13) 0.0183(12) 0.0197(12) -0.0017(10) 0.0024(10) 0.0005(10)
N44 0.0222(14) 0.0218(13) 0.0195(13) 0.0013(10) 0.0028(10) 0.0033(11)
C11 0.0195(16) 0.0343(18) 0.0153(14) 0.0008(13) 0.0064(12) 0.0010(13)
C11S 0.029(2) 0.0313(19) 0.049(2) -0.0014(16) 0.0196(17) 0.0006(16)
C12 0.0176(16) 0.0368(19) 0.0209(16) 0.0015(13) 0.0075(12) 0.0004(13)
C12S 0.049(3) 0.055(3) 0.046(2) 0.0112(19) 0.0079(19) 0.008(2)
C13 0.0154(15) 0.0234(16) 0.0219(15) -0.0050(12) 0.0037(12) 0.0020(12)
C14 0.0148(15) 0.0194(15) 0.0159(14) -0.0035(11) 0.0033(11) 0.0001(12)
C15 0.0248(17) 0.0182(15) 0.0174(15) -0.0033(12) -0.0015(12) 0.0020(12)
C16 0.0223(16) 0.0250(16) 0.0181(15) 0.0019(12) 0.0033(12) 0.0000(13)
C17 0.0187(15) 0.0181(15) 0.0165(14) -0.0023(11) 0.0028(12) -0.0006(12)
C21 0.0212(16) 0.0216(15) 0.0178(15) 0.0012(12) -0.0005(12) -0.0011(12)
C21S 0.028(2) 0.045(2) 0.043(2) 0.0022(17) 0.0136(17) 0.0028(17)
C22 0.0146(15) 0.0326(17) 0.0212(15) 0.0021(13) -0.0050(12) 0.0036(13)
C22S 0.037(2) 0.065(3) 0.041(2) -0.0014(19) 0.0053(17) -0.008(2)
C23 0.0157(15) 0.0226(16) 0.0240(16) 0.0022(12) 0.0002(12) 0.0014(12)
C24 0.0207(16) 0.0136(14) 0.0175(14) -0.0016(11) 0.0030(12) 0.0022(12)
C25 0.0244(16) 0.0173(15) 0.0155(14) -0.0001(11) 0.0036(12) 0.0021(12)
C26 0.0223(16) 0.0210(15) 0.0150(14) -0.0023(11) 0.0003(12) 0.0013(12)
C27 0.0197(15) 0.0162(14) 0.0161(14) -0.0006(11) 0.0000(12) -0.0004(12)
C31 0.0224(16) 0.0243(16) 0.0160(14) -0.0035(12) 0.0042(12) -0.0021(13)
C32 0.0150(15) 0.0393(19) 0.0202(16) -0.0030(13) 0.0052(12) -0.0033(13)
C33 0.0115(15) 0.0308(17) 0.0238(16) -0.0047(13) 0.0024(12) 0.0010(13)
C34 0.0172(15) 0.0189(15) 0.0170(14) -0.0030(11) 0.0025(12) -0.0017(12)
C35 0.0194(15) 0.0218(15) 0.0162(14) -0.0039(11) 0.0017(12) 0.0019(12)
C36 0.0204(16) 0.0223(16) 0.0199(15) 0.0012(12) 0.0017(12) -0.0007(12)
C37 0.0196(15) 0.0185(15) 0.0183(14) -0.0030(11) 0.0035(12) 0.0006(12)
C41 0.0250(17) 0.0228(16) 0.0203(15) 0.0004(12) -0.0004(13) 0.0004(13)
C42 0.0172(16) 0.0278(17) 0.0287(17) 0.0029(13) -0.0064(13) 0.0022(13)
C43 0.0193(16) 0.0204(15) 0.0256(16) 0.0053(12) 0.0009(13) 0.0021(12)
C44 0.0200(16) 0.0163(15) 0.0211(15) 0.0032(11) 0.0011(12) -0.0001(12)
C45 0.0257(17) 0.0161(15) 0.0213(15) -0.0015(12) 0.0021(12) 0.0031(12)
C46 0.0255(17) 0.0254(16) 0.0177(15) -0.0041(12) -0.0009(12) 0.0030(13)
C47 0.0218(16) 0.0187(15) 0.0199(15) -0.0020(12) -0.0003(12) 0.0001(12)
C111 0.0264(18) 0.050(2) 0.0269(18) 0.0137(15) 0.0057(14) 0.0023(16)
C131 0.0156(16) 0.0339(18) 0.0314(18) -0.0017(14) 0.0037(13) 0.0033(13)
C151 0.0241(17) 0.0252(16) 0.0172(15) -0.0037(12) -0.0019(12) 0.0056(13)
C152 0.0280(19) 0.0310(18) 0.0275(17) 0.0001(14) -0.0019(14) 0.0041(14)
C153 0.0261(19) 0.038(2) 0.041(2) -0.0080(16) -0.0094(15) 0.0103(15)
C154 0.048(2) 0.036(2) 0.0210(17) -0.0007(14) -0.0106(16) 0.0158(17)
C155 0.046(2) 0.037(2) 0.0228(17) 0.0050(14) -0.0006(15) 0.0133(17)
C156 0.0320(19) 0.0345(18) 0.0217(16) 0.0033(14) 0.0011(14) 0.0080(15)
C171 0.0171(15) 0.0180(15) 0.0230(15) 0.0045(12) 0.0027(12) 0.0004(12)
C172 0.0277(18) 0.0269(17) 0.0215(16) 0.0045(13) 0.0021(13) 0.0046(14)
C173 0.0256(19) 0.042(2) 0.037(2) 0.0142(16) 0.0132(15) 0.0109(16)
C174 0.0164(17) 0.046(2) 0.052(2) 0.0200(18) 0.0046(16) 0.0043(15)
C175 0.0271(19) 0.035(2) 0.039(2) 0.0118(15) -0.0070(15) -0.0024(15)
C176 0.0270(18) 0.0238(16) 0.0228(16) 0.0059(12) 0.0011(13) -0.0014(13)
C211 0.0310(19) 0.0403(19) 0.0181(16) -0.0054(14) 0.0006(13) 0.0065(15)
C231 0.0176(16) 0.043(2) 0.0269(17) 0.0010(14) 0.0017(13) 0.0078(14)
C251 0.0298(18) 0.0174(15) 0.0184(15) 0.0011(12) 0.0075(13) 0.0077(13)
C252 0.0310(19) 0.0287(18) 0.0256(17) -0.0007(13) 0.0133(14) 0.0024(14)
C253 0.038(2) 0.037(2) 0.039(2) 0.0026(16) 0.0211(16) 0.0074(16)
C254 0.052(2) 0.040(2) 0.032(2) 0.0059(16) 0.0287(17) 0.0196(18)
C255 0.061(3) 0.044(2) 0.0184(17) -0.0033(15) 0.0055(16) 0.0212(19)
C256 0.0345(19) 0.0362(19) 0.0209(16) -0.0024(14) 0.0061(14) 0.0090(15)
C271 0.0205(16) 0.0186(15) 0.0186(15) -0.0043(11) 0.0007(12) -0.0017(12)
C272 0.0225(17) 0.0315(18) 0.0203(16) -0.0034(13) -0.0012(13) 0.0003(14)
C273 0.0282(19) 0.042(2) 0.0286(18) -0.0043(15) -0.0063(15) 0.0083(16)
C274 0.0149(16) 0.049(2) 0.0360(19) -0.0150(16) -0.0003(14) 0.0006(15)
C275 0.0250(18) 0.0300(18) 0.0322(18) -0.0070(14) 0.0084(14) -0.0057(14)
C276 0.0253(17) 0.0239(16) 0.0221(16) -0.0022(12) 0.0019(13) -0.0014(13)
C311 0.0246(17) 0.0373(19) 0.0207(16) 0.0030(13) 0.0062(13) 0.0003(14)
C331 0.0144(16) 0.0379(19) 0.0297(17) 0.0001(14) 0.0009(13) 0.0034(14)
C351 0.0289(18) 0.0254(17) 0.0198(15) -0.0062(13) -0.0007(13) 0.0109(14)
C352 0.0292(19) 0.041(2) 0.0262(17) -0.0038(15) -0.0018(14) 0.0074(16)
C353 0.033(2) 0.062(3) 0.037(2) -0.0092(19) -0.0122(17) 0.0246(19)
C354 0.059(3) 0.061(3) 0.0236(19) -0.0007(17) -0.0111(18) 0.039(2)
C355 0.056(3) 0.041(2) 0.0228(18) 0.0034(15) 0.0004(17) 0.0216(18)
C356 0.036(2) 0.0284(18) 0.0257(17) -0.0023(14) -0.0016(14) 0.0109(15)
C371 0.0199(16) 0.0186(15) 0.0212(15) 0.0043(12) 0.0030(12) -0.0012(12)
C372 0.0248(18) 0.0381(19) 0.0217(16) 0.0079(14) 0.0071(13) 0.0025(14)
C373 0.030(2) 0.050(2) 0.036(2) 0.0155(17) 0.0151(16) 0.0120(17)
C374 0.0119(16) 0.048(2) 0.055(2) 0.0178(18) 0.0039(16) 0.0005(15)
C375 0.0234(18) 0.037(2) 0.038(2) 0.0110(15) -0.0042(15) -0.0021(15)
C376 0.0219(17) 0.0246(16) 0.0237(16) 0.0039(13) 0.0024(13) -0.0018(13)
C411 0.0306(19) 0.050(2) 0.0188(16) -0.0077(15) -0.0020(14) 0.0059(16)
C431 0.0197(17) 0.042(2) 0.0316(18) 0.0005(15) 0.0015(14) 0.0055(15)
C451 0.0275(17) 0.0205(16) 0.0215(15) -0.0002(12) 0.0065(13) 0.0032(13)
C452 0.0322(19) 0.0345(19) 0.0270(18) 0.0061(14) 0.0106(14) 0.0059(15)
C453 0.034(2) 0.038(2) 0.038(2) 0.0032(16) 0.0171(16) 0.0103(16)
C454 0.040(2) 0.0336(19) 0.0296(18) -0.0051(15) 0.0206(15) -0.0050(16)
C455 0.047(2) 0.041(2) 0.0224(17) 0.0066(14) 0.0098(15) -0.0044(17)
C456 0.0308(18) 0.0300(18) 0.0234(16) 0.0030(13) 0.0037(14) 0.0006(14)
C471 0.0209(16) 0.0206(15) 0.0200(15) -0.0097(12) 0.0005(12) 0.0010(12)
C472 0.0264(18) 0.0310(18) 0.0236(16) -0.0055(13) 0.0002(13) 0.0005(14)
C473 0.0273(19) 0.040(2) 0.0287(18) -0.0093(15) -0.0080(14) 0.0069(15)
C474 0.0198(18) 0.046(2) 0.041(2) -0.0200(17) -0.0025(15) 0.0004(15)
C475 0.0261(19) 0.042(2) 0.0303(18) -0.0151(15) 0.0068(14) -0.0110(15)
C476 0.0266(18) 0.0266(17) 0.0235(16) -0.0059(13) -0.0018(13) -0.0025(14)

loop_
_atom_type_symbol
_atom_type_description
_atom_type_scat_dispersion_real
_atom_type_scat_dispersion_imag
_atom_type_scat_source
C C 0.0033 0.0016 'International Tables Vol C Tables 4.2.6.8 and 6.1.1.4'
H H 0.0000 0.0000 'International Tables Vol C Tables 4.2.6.8 and 6.1.1.4'
Cu Cu 0.3201 1.2651 'International Tables Vol C Tables 4.2.6.8 and 6.1.1.4'
N N 0.0061 0.0033 'International Tables Vol C Tables 4.2.6.8 and 6.1.1.4'
I I -0.4742 1.8119 'International Tables Vol C Tables 4.2.6.8 and 6.1.1.4'

loop_
_geom_angle_atom_site_label_1
_geom_angle_atom_site_label_2
_geom_angle_atom_site_label_3
_geom_angle
_geom_angle_site_symmetry_1
_geom_angle_site_symmetry_3
_geom_angle_publ_flag
Cu4 I1 Cu3 61.668(13) . . ?
Cu3 I2 Cu4 61.647(13) . . ?
N21 Cu1 N11 152.01(9) . . ?
N21 Cu1 N13 125.30(9) . . ?
N11 Cu1 N13 77.80(9) . . ?
N21 Cu1 N23 77.60(9) . . ?
N11 Cu1 N23 123.00(9) . . ?
N13 Cu1 N23 87.55(8) . . ?
N41 Cu2 N31 148.15(9) . . ?
N41 Cu2 N33 129.40(9) . . ?
N31 Cu2 N33 77.62(9) . . ?
N41 Cu2 N43 77.28(9) . . ?
N31 Cu2 N43 126.51(9) . . ?
N33 Cu2 N43 86.66(8) . . ?
I3 Cu3 I2 122.755(16) . . ?
I3 Cu3 I1 118.959(16) . . ?
I2 Cu3 I1 118.284(16) . . ?
I3 Cu3 Cu4 176.966(18) . . ?
I2 Cu3 Cu4 59.248(12) . . ?
I1 Cu3 Cu4 59.070(12) . . ?
I4 Cu4 I1 123.151(16) . . ?
I4 Cu4 I2 118.514(16) . . ?
I1 Cu4 I2 118.333(16) . . ?
I4 Cu4 Cu3 177.248(19) . . ?
I1 Cu4 Cu3 59.262(12) . . ?
I2 Cu4 Cu3 59.105(12) . . ?
C11 N11 N12 105.6(2) . . ?
C11 N11 Cu1 137.2(2) . . ?
N12 N11 Cu1 116.66(17) . . ?
C13 N12 N11 110.9(2) . . ?
C13 N12 C14 131.6(2) . . ?
N11 N12 C14 117.5(2) . . ?
C14 N13 C17 115.4(2) . . ?
C14 N13 Cu1 111.07(18) . . ?
C17 N13 Cu1 129.72(18) . . ?
C14 N14 C15 115.9(2) . . ?
C21 N21 N22 105.6(2) . . ?
C21 N21 Cu1 136.72(19) . . ?
N22 N21 Cu1 117.18(16) . . ?
N21 N22 C23 110.8(2) . . ?
N21 N22 C24 118.0(2) . . ?
C23 N22 C24 131.1(2) . . ?
C24 N23 C27 115.0(2) . . ?
C24 N23 Cu1 109.15(17) . . ?
C27 N23 Cu1 129.84(18) . . ?
C24 N24 C25 115.3(2) . . ?
C31 N31 N32 105.7(2) . . ?
C31 N31 Cu2 136.9(2) . . ?
N32 N31 Cu2 116.29(17) . . ?
C33 N32 N31 110.7(2) . . ?
C33 N32 C34 131.6(2) . . ?
N31 N32 C34 117.7(2) . . ?
C34 N33 C37 115.2(2) . . ?
C34 N33 Cu2 110.46(18) . . ?
C37 N33 Cu2 131.26(18) . . ?
C34 N34 C35 115.6(2) . . ?
C41 N41 N42 105.1(2) . . ?
C41 N41 Cu2 136.6(2) . . ?
N42 N41 Cu2 117.18(16) . . ?
C43 N42 N41 111.0(2) . . ?
C43 N42 C44 131.2(2) . . ?
N41 N42 C44 117.6(2) . . ?
C44 N43 C47 115.3(2) . . ?
C44 N43 Cu2 109.01(17) . . ?
C47 N43 Cu2 131.07(18) . . ?
C44 N44 C45 115.3(2) . . ?
N11 C11 C12 110.4(3) . . ?
N11 C11 C111 121.0(3) . . ?
C12 C11 C111 128.6(3) . . ?
N11S C11S C12S 177.7(4) . . ?
C13 C12 C11 106.9(3) . . ?
C13 C12 H12 126.6 . . ?
C11 C12 H12 126.6 . . ?
C11S C12S H12A 109.5 . . ?
C11S C12S H12B 109.5 . . ?
H12A C12S H12B 109.5 . . ?
C11S C12S H12C 109.5 . . ?
H12A C12S H12C 109.5 . . ?
H12B C12S H12C 109.5 . . ?
C12 C13 N12 106.1(2) . . ?
C12 C13 C131 128.5(3) . . ?
N12 C13 C131 125.3(3) . . ?
N14 C14 N13 128.5(3) . . ?
N14 C14 N12 117.0(2) . . ?
N13 C14 N12 114.5(2) . . ?
N14 C15 C16 120.5(3) . . ?
N14 C15 C151 117.1(3) . . ?
C16 C15 C151 122.4(3) . . ?
C15 C16 C17 118.6(3) . . ?
C15 C16 H16 120.7 . . ?
C17 C16 H16 120.7 . . ?
N13 C17 C16 120.8(3) . . ?
N13 C17 C171 118.2(2) . . ?
C16 C17 C171 121.0(3) . . ?
N21 C21 C22 110.2(2) . . ?
N21 C21 C211 120.8(3) . . ?
C22 C21 C211 128.9(3) . . ?
N21S C21S C22S 178.9(4) . . ?
C23 C22 C21 107.4(2) . . ?
C23 C22 H22 126.3 . . ?
C21 C22 H22 126.3 . . ?
C21S C22S H22A 109.5 . . ?
C21S C22S H22B 109.5 . . ?
H22A C22S H22B 109.5 . . ?
C21S C22S H22C 109.5 . . ?
H22A C22S H22C 109.5 . . ?
H22B C22S H22C 109.5 . . ?
C22 C23 N22 106.0(2) . . ?
C22 C23 C231 128.9(3) . . ?
N22 C23 C231 125.0(2) . . ?
N24 C24 N23 129.1(3) . . ?
N24 C24 N22 116.2(2) . . ?
N23 C24 N22 114.7(2) . . ?
N24 C25 C26 120.8(3) . . ?
N24 C25 C251 116.0(2) . . ?
C26 C25 C251 123.2(3) . . ?
C25 C26 C27 118.7(3) . . ?
C25 C26 H26 120.7 . . ?
C27 C26 H26 120.7 . . ?
N23 C27 C26 120.9(3) . . ?
N23 C27 C271 117.5(2) . . ?
C26 C27 C271 121.5(2) . . ?
N31 C31 C32 110.3(2) . . ?
N31 C31 C311 120.9(3) . . ?
C32 C31 C311 128.8(3) . . ?
C33 C32 C31 107.1(3) . . ?
C33 C32 H32 126.4 . . ?
C31 C32 H32 126.4 . . ?
C32 C33 N32 106.2(2) . . ?
C32 C33 C331 128.3(3) . . ?
N32 C33 C331 125.5(3) . . ?
N34 C34 N33 128.7(3) . . ?
N34 C34 N32 116.5(2) . . ?
N33 C34 N32 114.8(2) . . ?
N34 C35 C36 120.8(3) . . ?
N34 C35 C351 116.4(3) . . ?
C36 C35 C351 122.8(3) . . ?
C37 C36 C35 118.7(3) . . ?
C37 C36 H36 120.6 . . ?
C35 C36 H36 120.6 . . ?
N33 C37 C36 120.8(3) . . ?
N33 C37 C371 117.5(2) . . ?
C36 C37 C371 121.7(3) . . ?
N41 C41 C42 110.3(3) . . ?
N41 C41 C411 120.5(3) . . ?
C42 C41 C411 129.3(3) . . ?
C43 C42 C41 107.5(3) . . ?
C43 C42 H42 126.2 . . ?
C41 C42 H42 126.2 . . ?
C42 C43 N42 106.1(3) . . ?
C42 C43 C431 128.6(3) . . ?
N42 C43 C431 125.3(3) . . ?
N44 C44 N43 129.0(3) . . ?
N44 C44 N42 115.6(2) . . ?
N43 C44 N42 115.4(2) . . ?
N44 C45 C46 120.8(3) . . ?
N44 C45 C451 116.1(3) . . ?
C46 C45 C451 123.1(3) . . ?
C45 C46 C47 119.0(3) . . ?
C45 C46 H46 120.5 . . ?
C47 C46 H46 120.5 . . ?
N43 C47 C46 120.5(3) . . ?
N43 C47 C471 117.2(2) . . ?
C46 C47 C471 122.2(2) . . ?
C11 C111 H11A 109.5 . . ?
C11 C111 H11B 109.5 . . ?
H11A C111 H11B 109.5 . . ?
C11 C111 H11C 109.5 . . ?
H11A C111 H11C 109.5 . . ?
H11B C111 H11C 109.5 . . ?
C13 C131 H13A 109.5 . . ?
C13 C131 H13B 109.5 . . ?
H13A C131 H13B 109.5 . . ?
C13 C131 H13C 109.5 . . ?
H13A C131 H13C 109.5 . . ?
H13B C131 H13C 109.5 . . ?
C152 C151 C156 118.7(3) . . ?
C152 C151 C15 120.8(3) . . ?
C156 C151 C15 120.5(3) . . ?
C151 C152 C153 120.2(3) . . ?
C151 C152 H152 119.9 . . ?
C153 C152 H152 119.9 . . ?
C154 C153 C152 120.1(3) . . ?
C154 C153 H153 119.9 . . ?
C152 C153 H153 119.9 . . ?
C155 C154 C153 120.0(3) . . ?
C155 C154 H154 120.0 . . ?
C153 C154 H154 120.0 . . ?
C154 C155 C156 120.7(3) . . ?
C154 C155 H155 119.6 . . ?
C156 C155 H155 119.6 . . ?
C155 C156 C151 120.2(3) . . ?
C155 C156 H156 119.9 . . ?
C151 C156 H156 119.9 . . ?
C172 C171 C176 119.4(3) . . ?
C172 C171 C17 119.9(3) . . ?
C176 C171 C17 120.7(3) . . ?
C173 C172 C171 120.0(3) . . ?
C173 C172 H172 120.0 . . ?
C171 C172 H172 120.0 . . ?
C172 C173 C174 120.4(3) . . ?
C172 C173 H173 119.8 . . ?
C174 C173 H173 119.8 . . ?
C175 C174 C173 120.3(3) . . ?
C175 C174 H174 119.9 . . ?
C173 C174 H174 119.9 . . ?
C174 C175 C176 119.9(3) . . ?
C174 C175 H175 120.0 . . ?
C176 C175 H175 120.0 . . ?
C175 C176 C171 120.0(3) . . ?
C175 C176 H176 120.0 . . ?
C171 C176 H176 120.0 . . ?
C21 C211 H21A 109.5 . . ?
C21 C211 H21B 109.5 . . ?
H21A C211 H21B 109.5 . . ?
C21 C211 H21C 109.5 . . ?
H21A C211 H21C 109.5 . . ?
H21B C211 H21C 109.5 . . ?
C23 C231 H23A 109.5 . . ?
C23 C231 H23B 109.5 . . ?
H23A C231 H23B 109.5 . . ?
C23 C231 H23C 109.5 . . ?
H23A C231 H23C 109.5 . . ?
H23B C231 H23C 109.5 . . ?
C252 C251 C256 119.2(3) . . ?
C252 C251 C25 120.7(3) . . ?
C256 C251 C25 120.1(3) . . ?
C251 C252 C253 120.2(3) . . ?
C251 C252 H252 119.9 . . ?
C253 C252 H252 119.9 . . ?
C254 C253 C252 120.1(3) . . ?
C254 C253 H253 120.0 . . ?
C252 C253 H253 120.0 . . ?
C255 C254 C253 120.3(3) . . ?
C255 C254 H254 119.8 . . ?
C253 C254 H254 119.8 . . ?
C254 C255 C256 119.9(3) . . ?
C254 C255 H255 120.0 . . ?
C256 C255 H255 120.0 . . ?
C255 C256 C251 120.3(3) . . ?
C255 C256 H256 119.8 . . ?
C251 C256 H256 119.8 . . ?
C276 C271 C272 119.0(3) . . ?
C276 C271 C27 121.0(2) . . ?
C272 C271 C27 120.0(3) . . ?
C273 C272 C271 119.7(3) . . ?
C273 C272 H272 120.1 . . ?
C271 C272 H272 120.1 . . ?
C274 C273 C272 120.4(3) . . ?
C274 C273 H273 119.8 . . ?
C272 C273 H273 119.8 . . ?
C275 C274 C273 120.2(3) . . ?
C275 C274 H274 119.9 . . ?
C273 C274 H274 119.9 . . ?
C274 C275 C276 120.6(3) . . ?
C274 C275 H275 119.7 . . ?
C276 C275 H275 119.7 . . ?
C275 C276 C271 120.2(3) . . ?
C275 C276 H276 119.9 . . ?
C271 C276 H276 119.9 . . ?
C31 C311 H31A 109.5 . . ?
C31 C311 H31B 109.5 . . ?
H31A C311 H31B 109.5 . . ?
C31 C311 H31C 109.5 . . ?
H31A C311 H31C 109.5 . . ?
H31B C311 H31C 109.5 . . ?
C33 C331 H33A 109.5 . . ?
C33 C331 H33B 109.5 . . ?
H33A C331 H33B 109.5 . . ?
C33 C331 H33C 109.5 . . ?
H33A C331 H33C 109.5 . . ?
H33B C331 H33C 109.5 . . ?
C352 C351 C356 118.3(3) . . ?
C352 C351 C35 120.3(3) . . ?
C356 C351 C35 121.4(3) . . ?
C353 C352 C351 120.7(3) . . ?
C353 C352 H352 119.7 . . ?
C351 C352 H352 119.7 . . ?
C354 C353 C352 119.8(4) . . ?
C354 C353 H353 120.1 . . ?
C352 C353 H353 120.1 . . ?
C355 C354 C353 120.8(3) . . ?
C355 C354 H354 119.6 . . ?
C353 C354 H354 119.6 . . ?
C354 C355 C356 119.6(3) . . ?
C354 C355 H355 120.2 . . ?
C356 C355 H355 120.2 . . ?
C355 C356 C351 120.9(3) . . ?
C355 C356 H356 119.6 . . ?
C351 C356 H356 119.6 . . ?
C372 C371 C376 119.2(3) . . ?
C372 C371 C37 120.2(3) . . ?
C376 C371 C37 120.7(3) . . ?
C373 C372 C371 119.9(3) . . ?
C373 C372 H372 120.1 . . ?
C371 C372 H372 120.1 . . ?
C372 C373 C374 120.7(3) . . ?
C372 C373 H373 119.6 . . ?
C374 C373 H373 119.6 . . ?
C375 C374 C373 120.1(3) . . ?
C375 C374 H374 120.0 . . ?
C373 C374 H374 120.0 . . ?
C374 C375 C376 119.9(3) . . ?
C374 C375 H375 120.0 . . ?
C376 C375 H375 120.0 . . ?
C375 C376 C371 120.3(3) . . ?
C375 C376 H376 119.9 . . ?
C371 C376 H376 119.9 . . ?
C41 C411 H41A 109.5 . . ?
C41 C411 H41B 109.5 . . ?
H41A C411 H41B 109.5 . . ?
C41 C411 H41C 109.5 . . ?
H41A C411 H41C 109.5 . . ?
H41B C411 H41C 109.5 . . ?
C43 C431 H43A 109.5 . . ?
C43 C431 H43B 109.5 . . ?
H43A C431 H43B 109.5 . . ?
C43 C431 H43C 109.5 . . ?
H43A C431 H43C 109.5 . . ?
H43B C431 H43C 109.5 . . ?
C452 C451 C456 118.8(3) . . ?
C452 C451 C45 120.3(3) . . ?
C456 C451 C45 120.9(3) . . ?
C451 C452 C453 120.5(3) . . ?
C451 C452 H452 119.8 . . ?
C453 C452 H452 119.8 . . ?
C454 C453 C452 120.1(3) . . ?
C454 C453 H453 119.9 . . ?
C452 C453 H453 119.9 . . ?
C455 C454 C453 120.2(3) . . ?
C455 C454 H454 119.9 . . ?
C453 C454 H454 119.9 . . ?
C454 C455 C456 120.6(3) . . ?
C454 C455 H455 119.7 . . ?
C456 C455 H455 119.7 . . ?
C455 C456 C451 119.8(3) . . ?
C455 C456 H456 120.1 . . ?
C451 C456 H456 120.1 . . ?
C476 C471 C472 118.8(3) . . ?
C476 C471 C47 120.6(3) . . ?
C472 C471 C47 120.6(3) . . ?
C473 C472 C471 119.9(3) . . ?
C473 C472 H472 120.0 . . ?
C471 C472 H472 120.0 . . ?
C474 C473 C472 120.4(3) . . ?
C474 C473 H473 119.8 . . ?
C472 C473 H473 119.8 . . ?
C473 C474 C475 119.9(3) . . ?
C473 C474 H474 120.1 . . ?
C475 C474 H474 120.1 . . ?
C476 C475 C474 120.1(3) . . ?
C476 C475 H475 120.0 . . ?
C474 C475 H475 120.0 . . ?
C475 C476 C471 120.9(3) . . ?
C475 C476 H476 119.6 . . ?
C471 C476 H476 119.6 . . ?

loop_
_geom_bond_atom_site_label_1
_geom_bond_atom_site_label_2
_geom_bond_distance
_geom_bond_site_symmetry_2
_geom_bond_publ_flag
I1 Cu4 2.5783(4) . ?
I1 Cu3 2.5835(4) . ?
I2 Cu3 2.5798(4) . ?
I2 Cu4 2.5836(4) . ?
I3 Cu3 2.5028(4) . ?
I4 Cu4 2.5103(4) . ?
Cu1 N21 1.932(2) . ?
Cu1 N11 1.940(2) . ?
Cu1 N13 2.195(2) . ?
Cu1 N23 2.252(2) . ?
Cu2 N41 1.936(2) . ?
Cu2 N31 1.945(2) . ?
Cu2 N33 2.213(2) . ?
Cu2 N43 2.258(2) . ?
Cu3 Cu4 2.6457(6) . ?
N11 C11 1.325(4) . ?
N11 N12 1.381(3) . ?
N11S C11S 1.140(4) . ?
N12 C13 1.370(3) . ?
N12 C14 1.412(3) . ?
N13 C14 1.331(3) . ?
N13 C17 1.355(3) . ?
N14 C14 1.324(3) . ?
N14 C15 1.359(4) . ?
N21 C21 1.330(3) . ?
N21 N22 1.383(3) . ?
N21S C21S 1.141(4) . ?
N22 C23 1.383(3) . ?
N22 C24 1.415(3) . ?
N23 C24 1.332(3) . ?
N23 C27 1.352(3) . ?
N24 C24 1.315(3) . ?
N24 C25 1.358(3) . ?
N31 C31 1.326(3) . ?
N31 N32 1.379(3) . ?
N32 C33 1.375(3) . ?
N32 C34 1.413(3) . ?
N33 C34 1.331(3) . ?
N33 C37 1.358(3) . ?
N34 C34 1.324(3) . ?
N34 C35 1.348(4) . ?
N41 C41 1.337(3) . ?
N41 N42 1.387(3) . ?
N42 C43 1.378(3) . ?
N42 C44 1.412(3) . ?
N43 C44 1.327(4) . ?
N43 C47 1.359(3) . ?
N44 C44 1.326(3) . ?
N44 C45 1.356(3) . ?
C11 C12 1.407(4) . ?
C11 C111 1.490(4) . ?
C11S C12S 1.455(5) . ?
C12 C13 1.366(4) . ?
C12 H12 0.9500 . ?
C12S H12A 0.9800 . ?
C12S H12B 0.9800 . ?
C12S H12C 0.9800 . ?
C13 C131 1.488(4) . ?
C15 C16 1.389(4) . ?
C15 C151 1.480(4) . ?
C16 C17 1.394(4) . ?
C16 H16 0.9500 . ?
C17 C171 1.474(4) . ?
C21 C22 1.410(4) . ?
C21 C211 1.482(4) . ?
C21S C22S 1.444(5) . ?
C22 C23 1.358(4) . ?
C22 H22 0.9500 . ?
C22S H22A 0.9800 . ?
C22S H22B 0.9800 . ?
C22S H22C 0.9800 . ?
C23 C231 1.489(4) . ?
C25 C26 1.379(4) . ?
C25 C251 1.484(4) . ?
C26 C27 1.385(4) . ?
C26 H26 0.9500 . ?
C27 C271 1.481(4) . ?
C31 C32 1.405(4) . ?
C31 C311 1.488(4) . ?
C32 C33 1.360(4) . ?
C32 H32 0.9500 . ?
C33 C331 1.495(4) . ?
C35 C36 1.389(4) . ?
C35 C351 1.479(4) . ?
C36 C37 1.381(4) . ?
C36 H36 0.9500 . ?
C37 C371 1.478(4) . ?
C41 C42 1.407(4) . ?
C41 C411 1.480(4) . ?
C42 C43 1.359(4) . ?
C42 H42 0.9500 . ?
C43 C431 1.486(4) . ?
C45 C46 1.383(4) . ?
C45 C451 1.484(4) . ?
C46 C47 1.388(4) . ?
C46 H46 0.9500 . ?
C47 C471 1.479(4) . ?
C111 H11A 0.9800 . ?
C111 H11B 0.9800 . ?
C111 H11C 0.9800 . ?
C131 H13A 0.9800 . ?
C131 H13B 0.9800 . ?
C131 H13C 0.9800 . ?
C151 C152 1.391(4) . ?
C151 C156 1.399(4) . ?
C152 C153 1.393(4) . ?
C152 H152 0.9500 . ?
C153 C154 1.378(5) . ?
C153 H153 0.9500 . ?
C154 C155 1.368(5) . ?
C154 H154 0.9500 . ?
C155 C156 1.381(4) . ?
C155 H155 0.9500 . ?
C156 H156 0.9500 . ?
C171 C172 1.389(4) . ?
C171 C176 1.399(4) . ?
C172 C173 1.376(4) . ?
C172 H172 0.9500 . ?
C173 C174 1.384(5) . ?
C173 H173 0.9500 . ?
C174 C175 1.375(5) . ?
C174 H174 0.9500 . ?
C175 C176 1.384(4) . ?
C175 H175 0.9500 . ?
C176 H176 0.9500 . ?
C211 H21A 0.9800 . ?
C211 H21B 0.9800 . ?
C211 H21C 0.9800 . ?
C231 H23A 0.9800 . ?
C231 H23B 0.9800 . ?
C231 H23C 0.9800 . ?
C251 C252 1.386(4) . ?
C251 C256 1.393(4) . ?
C252 C253 1.386(4) . ?
C252 H252 0.9500 . ?
C253 C254 1.381(5) . ?
C253 H253 0.9500 . ?
C254 C255 1.373(5) . ?
C254 H254 0.9500 . ?
C255 C256 1.388(4) . ?
C255 H255 0.9500 . ?
C256 H256 0.9500 . ?
C271 C276 1.397(4) . ?
C271 C272 1.407(4) . ?
C272 C273 1.389(4) . ?
C272 H272 0.9500 . ?
C273 C274 1.382(5) . ?
C273 H273 0.9500 . ?
C274 C275 1.373(4) . ?
C274 H274 0.9500 . ?
C275 C276 1.384(4) . ?
C275 H275 0.9500 . ?
C276 H276 0.9500 . ?
C311 H31A 0.9800 . ?
C311 H31B 0.9800 . ?
C311 H31C 0.9800 . ?
C331 H33A 0.9800 . ?
C331 H33B 0.9800 . ?
C331 H33C 0.9800 . ?
C351 C352 1.398(4) . ?
C351 C356 1.401(4) . ?
C352 C353 1.384(4) . ?
C352 H352 0.9500 . ?
C353 C354 1.381(5) . ?
C353 H353 0.9500 . ?
C354 C355 1.380(5) . ?
C354 H354 0.9500 . ?
C355 C356 1.384(4) . ?
C355 H355 0.9500 . ?
C356 H356 0.9500 . ?
C371 C372 1.394(4) . ?
C371 C376 1.399(4) . ?
C372 C373 1.373(4) . ?
C372 H372 0.9500 . ?
C373 C374 1.383(5) . ?
C373 H373 0.9500 . ?
C374 C375 1.379(5) . ?
C374 H374 0.9500 . ?
C375 C376 1.381(4) . ?
C375 H375 0.9500 . ?
C376 H376 0.9500 . ?
C411 H41A 0.9800 . ?
C411 H41B 0.9800 . ?
C411 H41C 0.9800 . ?
C431 H43A 0.9800 . ?
C431 H43B 0.9800 . ?
C431 H43C 0.9800 . ?
C451 C452 1.387(4) . ?
C451 C456 1.398(4) . ?
C452 C453 1.387(4) . ?
C452 H452 0.9500 . ?
C453 C454 1.373(4) . ?
C453 H453 0.9500 . ?
C454 C455 1.365(5) . ?
C454 H454 0.9500 . ?
C455 C456 1.391(4) . ?
C455 H455 0.9500 . ?
C456 H456 0.9500 . ?
C471 C476 1.398(4) . ?
C471 C472 1.401(4) . ?
C472 C473 1.390(4) . ?
C472 H472 0.9500 . ?
C473 C474 1.380(5) . ?
C473 H473 0.9500 . ?
C474 C475 1.394(5) . ?
C474 H474 0.9500 . ?
C475 C476 1.373(4) . ?
C475 H475 0.9500 . ?
C476 H476 0.9500 . ?
